data_4308979
loop_
_publ_author_name
'Oliver Seiler'
'Christian Burschka'
'Markus Fischer'
'Martin Penka'
'Reinhold Tacke'

_publ_contact_author_address
;
Institut f\"ur Anorganische Chemie
Universit\"at W\"urzburg
Am Hubland
97074 W\"urzburg
Bundesrepublik Deutschland
;
_publ_contact_author_email r.tacke@mail.uni-wuerzburg.de
_publ_contact_author_fax '049 931 888-4609'
_publ_contact_author_name 'Professor Dr. Reinhold Tacke'
_publ_contact_author_phone '049 931 888-5250'
_publ_section_title
;
Synthesis and Structural Characterization of Novel Neutral Hexacoordinate
Silicon(IV) Complexes with SiO2N4 Skeletons Containing Cyanato-N or
Thiocyanato-N Ligands
;
_journal_name_full 'Inorganic Chemistry'
_journal_page_first 2337
_journal_page_last 2346
_journal_paper_doi 10.1021/ic0485211
_journal_volume 44
_journal_year 2005
_chemical_formula_moiety 'C24 H24 N4 O2 S2 Si'
_chemical_formula_sum 'C24 H24 N4 O2 S2 Si'
_chemical_formula_weight 492.68
_chemical_name_common
;
(OC-6-12)-Bis(4-(phenylimino)pent-2-en-2-olato(1-)-N,O)-
di(thiocyanato-N)silicon(IV)
;
_chemical_name_systematic
;
(OC-6-12)-Bis[4-(phenylimino)pent-2-en-2-olato(1-)-N,O]-
di(thiocyanato-N)silicon(IV)
;
_space_group_IT_number 15
_symmetry_cell_setting monoclinic
_symmetry_space_group_name_Hall '-C 2yc'
_symmetry_space_group_name_H-M 'C 1 2/c 1'
_atom_sites_solution_hydrogens geom
_atom_sites_solution_primary direct
_atom_sites_solution_secondary difmap
_audit_creation_method SHELXL-97
_cell_angle_alpha 90.00
_cell_angle_beta 104.082(14)
_cell_angle_gamma 90.00
_cell_formula_units_Z 4
_cell_length_a 17.299(2)
_cell_length_b 11.8942(16)
_cell_length_c 12.1345(16)
_cell_measurement_reflns_used 5000
_cell_measurement_temperature 173(2)
_cell_measurement_theta_max 26.9
_cell_measurement_theta_min 2.1
_cell_volume 2421.7(6)
_computing_cell_refinement 'Stoe-IPDS cell'
_computing_data_collection 'Stoe-IPDS expose'
_computing_data_reduction 'Stoe-IPDS integrate'
_computing_molecular_graphics ORTEP-POVRAY
_computing_publication_material 'Bruker Shelxtl'
_computing_structure_refinement 'SHELXL-97 (Sheldrick, 1997), Version 6.10'
_computing_structure_solution 'SHELXS-97 (Sheldrick, 1990)'
_diffrn_ambient_temperature 173(2)
_diffrn_measured_fraction_theta_full 0.987
_diffrn_measured_fraction_theta_max 0.987
_diffrn_measurement_device_type STOE-IPDS
_diffrn_measurement_method Phi-Scans
_diffrn_radiation_monochromator graphite
_diffrn_radiation_source 'fine-focus sealed tube'
_diffrn_radiation_type MoK\a
_diffrn_radiation_wavelength 0.71073
_diffrn_reflns_av_R_equivalents 0.0502
_diffrn_reflns_av_sigmaI/netI 0.0303
_diffrn_reflns_limit_h_max 21
_diffrn_reflns_limit_h_min -21
_diffrn_reflns_limit_k_max 15
_diffrn_reflns_limit_k_min -15
_diffrn_reflns_limit_l_max 15
_diffrn_reflns_limit_l_min -15
_diffrn_reflns_number 10007
_diffrn_reflns_theta_full 26.93
_diffrn_reflns_theta_max 26.93
_diffrn_reflns_theta_min 2.10
_exptl_absorpt_coefficient_mu 0.299
_exptl_absorpt_correction_type none
_exptl_crystal_colour colorless
_exptl_crystal_density_diffrn 1.351
_exptl_crystal_density_method 'not measured'
_exptl_crystal_description prism
_exptl_crystal_F_000 1032
_exptl_crystal_size_max 0.5
_exptl_crystal_size_mid 0.4
_exptl_crystal_size_min 0.3
_refine_diff_density_max 0.315
_refine_diff_density_min -0.339
_refine_diff_density_rms 0.050
_refine_ls_extinction_method none
_refine_ls_goodness_of_fit_ref 1.048
_refine_ls_hydrogen_treatment mixed
_refine_ls_matrix_type full
_refine_ls_number_parameters 153
_refine_ls_number_reflns 2603
_refine_ls_number_restraints 0
_refine_ls_restrained_S_all 1.048
_refine_ls_R_factor_all 0.0405
_refine_ls_R_factor_gt 0.0355
_refine_ls_shift/su_max 0.000
_refine_ls_shift/su_mean 0.000
_refine_ls_structure_factor_coef Fsqd
_refine_ls_weighting_details 'calc w=1/[\s^2^(Fo^2^)+(0.0560P)^2^+1.4300P] where P=(Fo^2^+2Fc^2^)/3'
_refine_ls_weighting_scheme calc
_refine_ls_wR_factor_gt 0.0965
_refine_ls_wR_factor_ref 0.0996
_reflns_number_gt 2294
_reflns_number_total 2603
_reflns_threshold_expression >2sigma(I)
_cod_data_source_file ic0485211si20041027_112104_4.cif
_cod_data_source_block 5
_cod_original_cell_volume 2421.7(5)
_cod_database_code 4308979

loop_
_symmetry_equiv_pos_as_xyz
'x, y, z'
'-x, y, -z+1/2'
'x+1/2, y+1/2, z'
'-x+1/2, y+1/2, -z+1/2'
'-x, -y, -z'
'x, -y, z-1/2'
'-x+1/2, -y+1/2, -z'
'x+1/2, -y+1/2, z-1/2'

loop_
_atom_site_label
_atom_site_type_symbol
_atom_site_fract_x
_atom_site_fract_y
_atom_site_fract_z
_atom_site_U_iso_or_equiv
_atom_site_adp_type
_atom_site_occupancy
_atom_site_symmetry_multiplicity
_atom_site_calc_flag
_atom_site_refinement_flags
_atom_site_disorder_assembly
_atom_site_disorder_group
Si Si 0.2500 0.2500 1.0000 0.02145(14) Uani 1 2 d S . .
O O 0.20384(6) 0.21350(9) 0.86145(8) 0.0269(2) Uani 1 1 d . . .
N2 N 0.25799(7) 0.09351(10) 1.03778(9) 0.0242(2) Uani 1 1 d . . .
N1 N 0.34672(7) 0.24112(10) 0.96260(10) 0.0274(3) Uani 1 1 d . . .
C1 C 0.40331(8) 0.19742(12) 0.94603(11) 0.0258(3) Uani 1 1 d . . .
S S 0.48077(2) 0.13939(4) 0.92272(4) 0.04415(15) Uani 1 1 d . . .
C2 C 0.09674(11) 0.19456(16) 0.69993(14) 0.0438(4) Uani 1 1 d . . .
H2A H 0.1303 0.1680 0.6508 0.066 Uiso 1 1 calc R . .
H2B H 0.0521 0.2383 0.6548 0.066 Uiso 1 1 calc R . .
H2C H 0.0761 0.1299 0.7339 0.066 Uiso 1 1 calc R . .
C3 C 0.14493(8) 0.26668(13) 0.79162(11) 0.0283(3) Uani 1 1 d . . .
C4 C 0.36702(9) 0.12162(13) 1.19986(12) 0.0303(3) Uani 1 1 d . . .
H4 H 0.4129 0.0886 1.2483 0.036 Uiso 1 1 calc R . .
C5 C 0.31383(8) 0.05165(12) 1.12140(11) 0.0275(3) Uani 1 1 d . . .
C6 C 0.32210(10) -0.07256(14) 1.14093(14) 0.0376(4) Uani 1 1 d . . .
H6A H 0.2724 -0.1028 1.1539 0.056 Uiso 1 1 calc R . .
H6B H 0.3659 -0.0874 1.2076 0.056 Uiso 1 1 calc R . .
H6C H 0.3335 -0.1088 1.0741 0.056 Uiso 1 1 calc R . .
C7 C 0.20581(8) 0.01526(11) 0.96466(11) 0.0257(3) Uani 1 1 d . . .
C8 C 0.12954(9) -0.00241(13) 0.97722(13) 0.0322(3) Uani 1 1 d . . .
H8 H 0.1111 0.0368 1.0341 0.039 Uiso 1 1 calc R . .
C9 C 0.08030(9) -0.07773(15) 0.90624(15) 0.0391(4) Uani 1 1 d . . .
H9 H 0.0277 -0.0900 0.9143 0.047 Uiso 1 1 calc R . .
C10 C 0.10692(10) -0.13525(14) 0.82382(15) 0.0386(4) Uani 1 1 d . . .
H10 H 0.0730 -0.1876 0.7760 0.046 Uiso 1 1 calc R . .
C11 C 0.18302(10) -0.11651(14) 0.81098(13) 0.0362(3) Uani 1 1 d . . .
H11 H 0.2013 -0.1556 0.7539 0.043 Uiso 1 1 calc R . .
C12 C 0.23258(9) -0.04128(13) 0.88087(12) 0.0318(3) Uani 1 1 d . . .
H12 H 0.2848 -0.0282 0.8718 0.038 Uiso 1 1 calc R . .

loop_
_atom_site_aniso_label
_atom_site_aniso_U_11
_atom_site_aniso_U_22
_atom_site_aniso_U_33
_atom_site_aniso_U_23
_atom_site_aniso_U_13
_atom_site_aniso_U_12
Si 0.0246(3) 0.0235(3) 0.0164(2) 0.00114(18) 0.00523(19) 0.00129(19)
O 0.0325(5) 0.0279(5) 0.0188(4) 0.0003(4) 0.0032(4) 0.0031(4)
N2 0.0273(6) 0.0253(6) 0.0205(5) 0.0014(4) 0.0067(4) 0.0009(4)
N1 0.0290(6) 0.0299(6) 0.0243(6) 0.0029(5) 0.0086(5) 0.0022(5)
C1 0.0298(7) 0.0248(7) 0.0222(6) 0.0024(5) 0.0049(5) -0.0015(5)
S 0.0329(2) 0.0499(3) 0.0503(3) -0.00619(19) 0.01141(18) 0.01200(18)
C2 0.0471(9) 0.0450(10) 0.0311(8) -0.0059(7) -0.0063(7) 0.0018(8)
C3 0.0297(7) 0.0356(8) 0.0181(6) 0.0025(5) 0.0032(5) 0.0008(6)
C4 0.0297(7) 0.0350(8) 0.0242(6) 0.0047(6) 0.0024(5) 0.0050(6)
C5 0.0311(7) 0.0285(7) 0.0242(6) 0.0045(5) 0.0093(5) 0.0057(5)
C6 0.0431(8) 0.0302(8) 0.0364(8) 0.0051(6) 0.0039(7) 0.0066(7)
C7 0.0317(7) 0.0225(6) 0.0226(6) 0.0012(5) 0.0060(5) 0.0001(5)
C8 0.0352(7) 0.0312(8) 0.0326(7) -0.0015(6) 0.0131(6) -0.0005(6)
C9 0.0324(8) 0.0383(9) 0.0467(9) -0.0038(7) 0.0095(7) -0.0047(7)
C10 0.0414(9) 0.0316(8) 0.0385(8) -0.0066(6) 0.0013(7) -0.0038(7)
C11 0.0477(9) 0.0324(8) 0.0294(7) -0.0058(6) 0.0113(7) 0.0013(7)
C12 0.0376(8) 0.0320(7) 0.0284(7) -0.0020(6) 0.0128(6) 0.0004(6)

loop_
_atom_type_symbol
_atom_type_description
_atom_type_scat_dispersion_real
_atom_type_scat_dispersion_imag
_atom_type_scat_source
C C 0.0033 0.0016 'International Tables Vol C Tables 4.2.6.8 and 6.1.1.4'
H H 0.0000 0.0000 'International Tables Vol C Tables 4.2.6.8 and 6.1.1.4'
N N 0.0061 0.0033 'International Tables Vol C Tables 4.2.6.8 and 6.1.1.4'
O O 0.0106 0.0060 'International Tables Vol C Tables 4.2.6.8 and 6.1.1.4'
Si Si 0.0817 0.0704 'International Tables Vol C Tables 4.2.6.8 and 6.1.1.4'
S S 0.1246 0.1234 'International Tables Vol C Tables 4.2.6.8 and 6.1.1.4'

loop_
_geom_angle_atom_site_label_1
_geom_angle_atom_site_label_2
_geom_angle_atom_site_label_3
_geom_angle
_geom_angle_site_symmetry_1
_geom_angle_site_symmetry_3
_geom_angle_publ_flag
O Si O 180.0 . 7_557 y
O Si N1 88.76(5) . . y
O Si N1 91.24(5) 7_557 . y
O Si N1 91.24(5) . 7_557 y
O Si N1 88.76(5) 7_557 7_557 y
N1 Si N1 180.0 . 7_557 y
O Si N2 88.74(5) . . y
O Si N2 91.26(5) 7_557 . y
N1 Si N2 89.21(5) . . y
N1 Si N2 90.79(5) 7_557 . y
O Si N2 91.26(5) . 7_557 y
O Si N2 88.74(5) 7_557 7_557 y
N1 Si N2 90.79(5) . 7_557 y
N1 Si N2 89.21(5) 7_557 7_557 y
N2 Si N2 180.0 . 7_557 y
C3 O Si 127.28(9) . . ?
C5 N2 C7 117.53(12) . . ?
C5 N2 Si 123.30(10) . . ?
C7 N2 Si 118.85(9) . . ?
C1 N1 Si 156.68(12) . . y
N1 C1 S 179.22(14) . . y
C3 C2 H2A 109.5 . . ?
C3 C2 H2B 109.5 . . ?
H2A C2 H2B 109.5 . . ?
C3 C2 H2C 109.5 . . ?
H2A C2 H2C 109.5 . . ?
H2B C2 H2C 109.5 . . ?
O C3 C4 122.08(13) . 7_557 ?
O C3 C2 114.13(13) . . ?
C4 C3 C2 123.70(14) 7_557 . ?
C3 C4 C5 122.72(13) 7_557 . ?
C3 C4 H4 118.6 7_557 . ?
C5 C4 H4 118.6 . . ?
N2 C5 C4 121.93(13) . . ?
N2 C5 C6 121.26(14) . . ?
C4 C5 C6 116.77(13) . . ?
C5 C6 H6A 109.5 . . ?
C5 C6 H6B 109.5 . . ?
H6A C6 H6B 109.5 . . ?
C5 C6 H6C 109.5 . . ?
H6A C6 H6C 109.5 . . ?
H6B C6 H6C 109.5 . . ?
C8 C7 C12 120.32(14) . . ?
C8 C7 N2 120.16(12) . . ?
C12 C7 N2 119.51(13) . . ?
C7 C8 C9 119.35(14) . . ?
C7 C8 H8 120.3 . . ?
C9 C8 H8 120.3 . . ?
C10 C9 C8 120.59(15) . . ?
C10 C9 H9 119.7 . . ?
C8 C9 H9 119.7 . . ?
C9 C10 C11 119.81(15) . . ?
C9 C10 H10 120.1 . . ?
C11 C10 H10 120.1 . . ?
C12 C11 C10 120.18(14) . . ?
C12 C11 H11 119.9 . . ?
C10 C11 H11 119.9 . . ?
C11 C12 C7 119.75(14) . . ?
C11 C12 H12 120.1 . . ?
C7 C12 H12 120.1 . . ?

loop_
_geom_bond_atom_site_label_1
_geom_bond_atom_site_label_2
_geom_bond_distance
_geom_bond_site_symmetry_2
_geom_bond_publ_flag
Si O 1.7318(10) . y
Si O 1.7318(10) 7_557 y
Si N1 1.8401(12) . y
Si N1 1.8401(12) 7_557 y
Si N2 1.9138(12) . y
Si N2 1.9138(12) 7_557 y
O C3 1.3178(17) . ?
N2 C5 1.3167(18) . ?
N2 C7 1.4417(18) . ?
N1 C1 1.1684(19) . y
C1 S 1.5925(14) . y
C2 C3 1.489(2) . ?
C2 H2A 0.9800 . ?
C2 H2B 0.9800 . ?
C2 H2C 0.9800 . ?
C3 C4 1.352(2) 7_557 ?
C4 C3 1.352(2) 7_557 ?
C4 C5 1.421(2) . ?
C4 H4 0.9500 . ?
C5 C6 1.498(2) . ?
C6 H6A 0.9800 . ?
C6 H6B 0.9800 . ?
C6 H6C 0.9800 . ?
C7 C8 1.381(2) . ?
C7 C12 1.389(2) . ?
C8 C9 1.383(2) . ?
C8 H8 0.9500 . ?
C9 C10 1.380(2) . ?
C9 H9 0.9500 . ?
C10 C11 1.381(2) . ?
C10 H10 0.9500 . ?
C11 C12 1.379(2) . ?
C11 H11 0.9500 . ?
C12 H12 0.9500 . ?
